data_1550287
loop_
_publ_author_name
'Situ, Bo'
'Gao, Meng'
'He, Xiaojing'
'Li, Shiwu'
'He, Bairong'
'Guo, Fengxia'
'Kang, Chunmin'
'Liu, Shan'
'Yang, Lei'
'Jiang, Meijuan'
'Hu, Yanwei'
'Tang, Ben Zhong'
'Zheng, Lei'

_publ_section_title
;
 A two-photon AIEgen for simultaneous dual-color imaging of
 atherosclerotic plaques
;
_journal_issue 3
_journal_name_full 'Materials Horizons'
_journal_page_first 546
_journal_paper_doi 10.1039/C8MH01293H
_journal_volume 6
_journal_year 2019
_chemical_formula_moiety 'C24 H27 N O2'
_chemical_formula_sum 'C24 H27 N O2'
_chemical_formula_weight 361.46
_space_group_crystal_system monoclinic
_space_group_IT_number 14
_space_group_name_Hall '-P 2yn'
_space_group_name_H-M_alt 'P 1 21/n 1'
_symmetry_space_group_name_Hall '-P 2yn'
_symmetry_space_group_name_H-M 'P 1 21/n 1'
_atom_sites_solution_hydrogens geom
_atom_sites_solution_primary dual
_audit_creation_date 2018-01-12
_audit_creation_method
;
Olex2 1.2
(compiled 2017.03.28 svn.r3405 for OlexSys, GUI svn.r5381)
;
_audit_update_record
;
2018-08-24 deposited with the CCDC.
2018-11-22 downloaded from the CCDC.
;
_cell_angle_alpha 90
_cell_angle_beta 97.167(14)
_cell_angle_gamma 90
_cell_formula_units_Z 4
_cell_length_a 12.0936(16)
_cell_length_b 12.9722(13)
_cell_length_c 13.334(2)
_cell_measurement_reflns_used 2027
_cell_measurement_temperature 293(2)
_cell_measurement_theta_max 29.3134
_cell_measurement_theta_min 2.8873
_cell_volume 2075.5(5)
_computing_cell_refinement
;
CrysAlisPro, Agilent Technologies,
Version 1.171.35.11 (release 16-05-2011 CrysAlis171 .NET)
(compiled May 16 2011,17:55:39)
;
_computing_data_collection
;
CrysAlisPro, Agilent Technologies,
Version 1.171.35.11 (release 16-05-2011 CrysAlis171 .NET)
(compiled May 16 2011,17:55:39)
;
_computing_data_reduction
;
CrysAlisPro, Agilent Technologies,
Version 1.171.35.11 (release 16-05-2011 CrysAlis171 .NET)
(compiled May 16 2011,17:55:39)
;
_computing_molecular_graphics 'Olex2 (Dolomanov et al., 2009)'
_computing_publication_material 'Olex2 (Dolomanov et al., 2009)'
_computing_structure_refinement 'ShelXL (Sheldrick, 2015)'
_computing_structure_solution 'ShelXT (Sheldrick, 2015)'
_diffrn_ambient_temperature 293.15
_diffrn_detector_area_resol_mean 10.3592
_diffrn_measured_fraction_theta_full 0.997
_diffrn_measured_fraction_theta_max 0.997
_diffrn_measurement_details
;
#__ type_ start__ end____ width___ exp.time_
  1 omega  -21.00   75.00   1.0000   18.0000
omega____ theta____ kappa____ phi______ frames
    -       11.7808   77.0000 -150.0000 96

#__ type_ start__ end____ width___ exp.time_
  2 omega  -14.00   86.00   1.0000   18.0000
omega____ theta____ kappa____ phi______ frames
    -       11.7808   38.0000  -30.0000 100
;
_diffrn_measurement_device_type 'Xcalibur, Atlas, Gemini ultra'
_diffrn_measurement_method '\w scans'
_diffrn_orient_matrix_UB_11 -0.0435202000
_diffrn_orient_matrix_UB_12 -0.0236030000
_diffrn_orient_matrix_UB_13 -0.0327207000
_diffrn_orient_matrix_UB_21 0.0284620000
_diffrn_orient_matrix_UB_22 0.0114176000
_diffrn_orient_matrix_UB_23 -0.0419492000
_diffrn_orient_matrix_UB_31 0.0281309000
_diffrn_orient_matrix_UB_32 -0.0480695000
_diffrn_orient_matrix_UB_33 0.0060162000
_diffrn_radiation_monochromator graphite
_diffrn_radiation_type MoK\a
_diffrn_radiation_wavelength 0.71073
_diffrn_reflns_av_R_equivalents 0.0299
_diffrn_reflns_av_unetI/netI 0.0360
_diffrn_reflns_Laue_measured_fraction_full 0.997
_diffrn_reflns_Laue_measured_fraction_max 0.997
_diffrn_reflns_limit_h_max 14
_diffrn_reflns_limit_h_min -14
_diffrn_reflns_limit_k_max 15
_diffrn_reflns_limit_k_min -13
_diffrn_reflns_limit_l_max 9
_diffrn_reflns_limit_l_min -16
_diffrn_reflns_number 8935
_diffrn_reflns_point_group_measured_fraction_full 0.997
_diffrn_reflns_point_group_measured_fraction_max 0.997
_diffrn_reflns_theta_full 25.242
_diffrn_reflns_theta_max 25.349
_diffrn_reflns_theta_min 2.893
_diffrn_source 'Enhance (Mo) X-ray Source'
_exptl_absorpt_coefficient_mu 0.073
_exptl_absorpt_correction_T_max 1.00000
_exptl_absorpt_correction_T_min 0.95314
_exptl_absorpt_correction_type multi-scan
_exptl_absorpt_process_details
;
CrysAlisPro, Agilent Technologies,
Version 1.171.35.11 (release 16-05-2011 CrysAlis171 .NET)
(compiled May 16 2011,17:55:39)
Empirical absorption correction using spherical harmonics,
 implemented in SCALE3 ABSPACK scaling algorithm.
;
_exptl_crystal_colour red
_exptl_crystal_colour_primary red
_exptl_crystal_density_diffrn 1.157
_exptl_crystal_description block
_exptl_crystal_F_000 776
_exptl_crystal_size_max 0.49
_exptl_crystal_size_mid 0.46
_exptl_crystal_size_min 0.4
_refine_diff_density_max 0.243
_refine_diff_density_min -0.176
_refine_diff_density_rms 0.038
_refine_ls_extinction_method none
_refine_ls_goodness_of_fit_ref 1.042
_refine_ls_hydrogen_treatment constr
_refine_ls_matrix_type full
_refine_ls_number_parameters 266
_refine_ls_number_reflns 3797
_refine_ls_number_restraints 60
_refine_ls_restrained_S_all 1.055
_refine_ls_R_factor_all 0.0878
_refine_ls_R_factor_gt 0.0559
_refine_ls_shift/su_max 0.000
_refine_ls_shift/su_mean 0.000
_refine_ls_structure_factor_coef Fsqd
_refine_ls_weighting_details 'w=1/[\s^2^(Fo^2^)+(0.0750P)^2^+0.2753P] where P=(Fo^2^+2Fc^2^)/3'
_refine_ls_weighting_scheme calc
_refine_ls_wR_factor_gt 0.1399
_refine_ls_wR_factor_ref 0.1634
_reflns_Friedel_coverage 0.000
_reflns_number_gt 2494
_reflns_number_total 3797
_reflns_threshold_expression 'I > 2\s(I)'
_cod_data_source_file c8mh01293h4.cif
_cod_data_source_block 180111_lyh80
_cod_depositor_comments 'Adding full bibliography for 1550287.cif.'
_cod_database_code 1550287
_shelx_shelxl_version_number 2016/6
_chemical_oxdiff_formula 'C H N O '
_shelx_space_group_comment
;
The symmetry employed for this shelxl refinement is uniquely defined
by the following loop, which should always be used as a source of
symmetry information in preference to the above space-group names.
They are only intended as comments.
;
_shelx_estimated_absorpt_t_max 0.971
_shelx_estimated_absorpt_t_min 0.965
_reflns_odcompleteness_completeness 99.48
_reflns_odcompleteness_iscentric 1
_reflns_odcompleteness_theta 26.32
_olex2_refinement_description
;
1. Fixed Uiso
 At 1.2 times of:
  All C(H) groups, All C(H,H) groups, All C(H,H,H,H) groups
 At 1.5 times of:
  All C(H,H,H) groups
2. Uiso/Uaniso restraints and constraints
C22 \\sim C23 \\sim C24 \\sim C23A \\sim C24A: within 3.8A with sigma of 0.01
and sigma for terminal atoms of 0.02
3. Others
 Sof(H22C)=Sof(H22D)=Sof(C23A)=Sof(H23C)=Sof(H23D)=Sof(C24A)=Sof(H24D)=
 Sof(H24E)=Sof(H24F)=1-FVAR(1)
 Sof(H22A)=Sof(H22B)=Sof(C23)=Sof(H23A)=Sof(H23B)=Sof(C24)=Sof(H24A)=Sof(H24B)=
 Sof(H24C)=FVAR(1)
4.a Secondary CH2 refined with riding coordinates:
 C17(H17A,H17B), C18(H18A,H18B), C19(H19A,H19B), C21(H21A,H21B), C22(H22A,
 H22B), C22(H22C,H22D), C23(H23A,H23B), C23A(H23C,H23D)
4.b Aromatic/amide H refined with riding coordinates:
 C1(H1), C2(H2), C3(H3), C4(H4), C10(H10), C12(H12), C13(H13), C15(H15),
 C16(H16)
4.c Idealised Me refined as rotating group:
 C20(H20A,H20B,H20C), C24(H24A,H24B,H24C), C24A(H24D,H24E,H24F)
;
_olex2_submission_special_instructions 'No special instructions were received'

loop_
_space_group_symop_operation_xyz
'x, y, z'
'-x+1/2, y+1/2, -z+1/2'
'-x, -y, -z'
'x-1/2, -y-1/2, z-1/2'

loop_
_atom_site_label
_atom_site_type_symbol
_atom_site_fract_x
_atom_site_fract_y
_atom_site_fract_z
_atom_site_U_iso_or_equiv
_atom_site_adp_type
_atom_site_occupancy
_atom_site_site_symmetry_order
_atom_site_calc_flag
_atom_site_refinement_flags_posn
_atom_site_refinement_flags_adp
_atom_site_refinement_flags_occupancy
_atom_site_disorder_assembly
_atom_site_disorder_group
O1 O 0.57063(13) 0.81783(11) 0.52792(13) 0.0825(5) Uani 1 1 d . . . . .
O2 O 0.41993(13) 0.59343(10) 0.26706(12) 0.0739(5) Uani 1 1 d . . . . .
N1 N 0.76568(16) 0.20995(13) 0.39774(14) 0.0689(5) Uani 1 1 d . . . . .
C1 C 0.3753(2) 0.92961(16) 0.39971(19) 0.0690(6) Uani 1 1 d . . . . .
H1 H 0.406761 0.976229 0.448054 0.083 Uiso 1 1 calc R . . . .
C2 C 0.2841(2) 0.95622(17) 0.33241(19) 0.0751(7) Uani 1 1 d . . . . .
H2 H 0.253670 1.021853 0.335169 0.090 Uiso 1 1 calc R . . . .
C3 C 0.2370(2) 0.88674(18) 0.26071(18) 0.0749(7) Uani 1 1 d . . . . .
H3 H 0.174137 0.905821 0.217277 0.090 Uiso 1 1 calc R . . . .
C4 C 0.2815(2) 0.78986(16) 0.25250(17) 0.0693(6) Uani 1 1 d . . . . .
H4 H 0.250497 0.743882 0.203346 0.083 Uiso 1 1 calc R . . . .
C5 C 0.37356(16) 0.76289(14) 0.31925(15) 0.0552(5) Uani 1 1 d . . . . .
C6 C 0.41917(17) 0.83086(14) 0.39336(16) 0.0562(5) Uani 1 1 d . . . . .
C7 C 0.51321(17) 0.78005(15) 0.45536(17) 0.0586(5) Uani 1 1 d . . . . .
C8 C 0.52461(16) 0.67517(13) 0.41315(15) 0.0510(5) Uani 1 1 d . . . . .
C9 C 0.43845(17) 0.66521(14) 0.32622(16) 0.0539(5) Uani 1 1 d . . . . .
C10 C 0.60354(16) 0.60937(14) 0.45810(15) 0.0538(5) Uani 1 1 d . . . . .
H10 H 0.644893 0.638454 0.514547 0.065 Uiso 1 1 calc R . . . .
C11 C 0.63808(15) 0.50702(14) 0.43969(15) 0.0508(5) Uani 1 1 d . . . . .
C12 C 0.72357(16) 0.46316(15) 0.50678(15) 0.0565(5) Uani 1 1 d . . . . .
H12 H 0.753994 0.501978 0.562085 0.068 Uiso 1 1 calc R . . . .
C13 C 0.76441(17) 0.36676(15) 0.49527(15) 0.0573(5) Uani 1 1 d . . . . .
H13 H 0.820632 0.341486 0.542860 0.069 Uiso 1 1 calc R . . . .
C14 C 0.72297(17) 0.30469(15) 0.41254(15) 0.0557(5) Uani 1 1 d . . . . .
C15 C 0.63536(18) 0.34737(15) 0.34586(16) 0.0627(6) Uani 1 1 d . . . . .
H15 H 0.603877 0.308176 0.291229 0.075 Uiso 1 1 calc R . . . .
C16 C 0.59517(17) 0.44368(15) 0.35845(16) 0.0572(5) Uani 1 1 d . . . . .
H16 H 0.537580 0.468460 0.311958 0.069 Uiso 1 1 calc R . . . .
C17 C 0.8495(2) 0.16335(16) 0.47173(19) 0.0718(7) Uani 1 1 d . . . . .
H17A H 0.842288 0.088985 0.466907 0.086 Uiso 1 1 calc R . . . .
H17B H 0.834462 0.183365 0.538797 0.086 Uiso 1 1 calc R . . . .
C18 C 0.9670(2) 0.1919(2) 0.4602(2) 0.0825(7) Uani 1 1 d . . . . .
H18A H 0.973486 0.266342 0.457723 0.099 Uiso 1 1 calc R . . . .
H18B H 0.986305 0.164211 0.397104 0.099 Uiso 1 1 calc R . . . .
C19 C 1.0485(2) 0.1499(2) 0.5485(2) 0.0994(9) Uani 1 1 d . . . . .
H19A H 1.030390 0.179817 0.611093 0.119 Uiso 1 1 calc R . . . .
H19B H 1.038829 0.075838 0.552707 0.119 Uiso 1 1 calc R . . . .
C20 C 1.1664(3) 0.1723(3) 0.5383(3) 0.1381(14) Uani 1 1 d . . . . .
H20A H 1.186051 0.139931 0.478214 0.207 Uiso 1 1 calc GR . . . .
H20B H 1.213061 0.145981 0.596151 0.207 Uiso 1 1 calc GR . . . .
H20C H 1.176621 0.245438 0.533846 0.207 Uiso 1 1 calc GR . . . .
C21 C 0.7339(2) 0.15014(19) 0.30501(19) 0.0827(8) Uani 1 1 d . . . . .
H21A H 0.797986 0.111138 0.289403 0.099 Uiso 1 1 calc R . . . .
H21B H 0.713096 0.197451 0.249514 0.099 Uiso 1 1 calc R . . . .
C22 C 0.6394(2) 0.0774(2) 0.3125(3) 0.1089(10) Uani 1 1 d . U . . .
H22A H 0.574478 0.119521 0.319273 0.131 Uiso 0.581(9) 1 calc R . P A 1
H22B H 0.656701 0.040680 0.375906 0.131 Uiso 0.581(9) 1 calc R . P A 1
H22C H 0.576629 0.110723 0.337810 0.131 Uiso 0.419(9) 1 calc R . P A 2
H22D H 0.662043 0.017374 0.353366 0.131 Uiso 0.419(9) 1 calc R . P A 2
C23 C 0.6035(5) -0.0021(5) 0.2337(5) 0.0883(17) Uani 0.581(9) 1 d . U P A 1
H23A H 0.667444 -0.029526 0.205319 0.106 Uiso 0.581(9) 1 calc R . P A 1
H23B H 0.565353 -0.058468 0.262625 0.106 Uiso 0.581(9) 1 calc R . P A 1
C24 C 0.5276(7) 0.0510(8) 0.1551(5) 0.126(2) Uani 0.581(9) 1 d . U P A 1
H24A H 0.500460 0.002698 0.103234 0.188 Uiso 0.581(9) 1 calc GR . P A 1
H24B H 0.566996 0.105493 0.126144 0.188 Uiso 0.581(9) 1 calc GR . P A 1
H24C H 0.465903 0.079374 0.184713 0.188 Uiso 0.581(9) 1 calc GR . P A 1
C23A C 0.6133(8) 0.0489(8) 0.1880(8) 0.089(2) Uani 0.419(9) 1 d . U P A 2
H23C H 0.593511 0.110720 0.148906 0.107 Uiso 0.419(9) 1 calc R . P A 2
H23D H 0.678540 0.018333 0.164272 0.107 Uiso 0.419(9) 1 calc R . P A 2
C24A C 0.5181(8) -0.0261(9) 0.1771(8) 0.116(3) Uani 0.419(9) 1 d . U P A 2
H24D H 0.500327 -0.044724 0.107302 0.174 Uiso 0.419(9) 1 calc GR . P A 2
H24E H 0.454293 0.005207 0.200820 0.174 Uiso 0.419(9) 1 calc GR . P A 2
H24F H 0.538877 -0.086696 0.216317 0.174 Uiso 0.419(9) 1 calc GR . P A 2

loop_
_atom_site_aniso_label
_atom_site_aniso_U_11
_atom_site_aniso_U_22
_atom_site_aniso_U_33
_atom_site_aniso_U_23
_atom_site_aniso_U_13
_atom_site_aniso_U_12
O1 0.0743(11) 0.0669(9) 0.0987(13) -0.0305(9) -0.0187(10) 0.0060(8)
O2 0.0856(11) 0.0548(8) 0.0731(11) -0.0100(7) -0.0221(8) 0.0044(7)
N1 0.0765(12) 0.0608(10) 0.0647(12) -0.0107(9) -0.0097(10) 0.0172(9)
C1 0.0725(15) 0.0546(12) 0.0797(17) -0.0036(11) 0.0083(13) 0.0043(11)
C2 0.0860(17) 0.0587(13) 0.0807(17) 0.0083(12) 0.0107(14) 0.0191(12)
C3 0.0836(16) 0.0736(15) 0.0648(15) 0.0134(12) -0.0012(12) 0.0215(13)
C4 0.0826(16) 0.0634(13) 0.0586(14) 0.0050(11) -0.0045(12) 0.0076(12)
C5 0.0582(12) 0.0499(10) 0.0566(13) 0.0079(9) 0.0030(10) 0.0007(9)
C6 0.0560(12) 0.0462(10) 0.0665(14) 0.0010(9) 0.0078(10) -0.0003(9)
C7 0.0552(12) 0.0505(11) 0.0691(14) -0.0101(10) 0.0032(11) -0.0056(9)
C8 0.0499(11) 0.0456(10) 0.0566(12) -0.0031(9) 0.0024(10) -0.0035(9)
C9 0.0597(12) 0.0448(10) 0.0560(12) 0.0022(9) 0.0022(10) -0.0062(9)
C10 0.0507(11) 0.0535(11) 0.0558(12) -0.0068(9) 0.0006(9) -0.0057(9)
C11 0.0464(11) 0.0522(11) 0.0528(12) -0.0011(9) 0.0019(9) -0.0023(9)
C12 0.0558(12) 0.0590(12) 0.0524(12) -0.0066(9) -0.0020(10) 0.0020(10)
C13 0.0568(12) 0.0605(12) 0.0516(12) -0.0014(10) -0.0043(10) 0.0077(10)
C14 0.0577(12) 0.0530(11) 0.0552(13) -0.0008(9) 0.0026(10) 0.0075(10)
C15 0.0661(13) 0.0597(12) 0.0579(13) -0.0132(10) -0.0097(11) 0.0066(10)
C16 0.0553(12) 0.0567(11) 0.0566(13) -0.0037(10) -0.0047(10) 0.0060(9)
C17 0.0757(16) 0.0569(12) 0.0792(16) -0.0050(11) -0.0049(13) 0.0151(11)
C18 0.0805(17) 0.0844(16) 0.0815(18) -0.0117(13) 0.0062(14) 0.0171(14)
C19 0.0833(19) 0.0877(18) 0.122(3) -0.0116(17) -0.0097(17) 0.0106(15)
C20 0.085(2) 0.161(3) 0.164(4) -0.039(3) -0.003(2) 0.020(2)
C21 0.0865(18) 0.0832(16) 0.0762(17) -0.0180(13) 0.0012(14) 0.0245(14)
C22 0.0850(19) 0.110(2) 0.128(2) -0.0534(18) -0.0010(17) 0.0013(16)
C23 0.091(3) 0.089(4) 0.085(4) -0.018(3) 0.011(3) -0.007(3)
C24 0.119(5) 0.136(6) 0.111(5) -0.002(4) -0.025(4) -0.007(5)
C23A 0.084(4) 0.097(5) 0.089(5) -0.029(4) 0.021(4) -0.019(4)
C24A 0.115(5) 0.127(6) 0.108(6) -0.037(5) 0.018(5) -0.047(5)

loop_
_atom_type_symbol
_atom_type_description
_atom_type_scat_dispersion_real
_atom_type_scat_dispersion_imag
_atom_type_scat_source
C C 0.0033 0.0016 'International Tables Vol C Tables 4.2.6.8 and 6.1.1.4'
H H 0.0000 0.0000 'International Tables Vol C Tables 4.2.6.8 and 6.1.1.4'
N N 0.0061 0.0033 'International Tables Vol C Tables 4.2.6.8 and 6.1.1.4'
O O 0.0106 0.0060 'International Tables Vol C Tables 4.2.6.8 and 6.1.1.4'

loop_
_geom_angle_atom_site_label_1
_geom_angle_atom_site_label_2
_geom_angle_atom_site_label_3
_geom_angle
C14 N1 C17 121.55(17)
C14 N1 C21 122.41(18)
C17 N1 C21 115.99(17)
C2 C1 H1 120.9
C2 C1 C6 118.1(2)
C6 C1 H1 120.9
C1 C2 H2 119.5
C1 C2 C3 121.0(2)
C3 C2 H2 119.5
C2 C3 H3 119.4
C4 C3 C2 121.2(2)
C4 C3 H3 119.4
C3 C4 H4 120.9
C3 C4 C5 118.2(2)
C5 C4 H4 120.9
C4 C5 C6 121.02(19)
C4 C5 C9 129.26(19)
C6 C5 C9 109.72(17)
C1 C6 C7 130.5(2)
C5 C6 C1 120.5(2)
C5 C6 C7 109.00(17)
O1 C7 C6 125.95(18)
O1 C7 C8 126.69(19)
C6 C7 C8 107.36(17)
C9 C8 C7 106.87(16)
C10 C8 C7 120.01(18)
C10 C8 C9 133.10(17)
O2 C9 C5 123.75(19)
O2 C9 C8 129.25(18)
C8 C9 C5 106.99(16)
C8 C10 H10 112.2
C8 C10 C11 135.52(19)
C11 C10 H10 112.2
C12 C11 C10 118.57(18)
C12 C11 C16 115.26(17)
C16 C11 C10 126.17(18)
C11 C12 H12 118.3
C13 C12 C11 123.42(18)
C13 C12 H12 118.3
C12 C13 H13 119.5
C12 C13 C14 121.07(18)
C14 C13 H13 119.5
N1 C14 C13 121.85(18)
N1 C14 C15 122.28(18)
C13 C14 C15 115.86(17)
C14 C15 H15 118.8
C16 C15 C14 122.41(19)
C16 C15 H15 118.8
C11 C16 H16 119.0
C15 C16 C11 121.95(19)
C15 C16 H16 119.0
N1 C17 H17A 108.6
N1 C17 H17B 108.6
N1 C17 C18 114.7(2)
H17A C17 H17B 107.6
C18 C17 H17A 108.6
C18 C17 H17B 108.6
C17 C18 H18A 109.4
C17 C18 H18B 109.4
C17 C18 C19 111.1(2)
H18A C18 H18B 108.0
C19 C18 H18A 109.4
C19 C18 H18B 109.4
C18 C19 H19A 108.9
C18 C19 H19B 108.9
H19A C19 H19B 107.8
C20 C19 C18 113.2(3)
C20 C19 H19A 108.9
C20 C19 H19B 108.9
C19 C20 H20A 109.5
C19 C20 H20B 109.5
C19 C20 H20C 109.5
H20A C20 H20B 109.5
H20A C20 H20C 109.5
H20B C20 H20C 109.5
N1 C21 H21A 108.9
N1 C21 H21B 108.9
N1 C21 C22 113.5(2)
H21A C21 H21B 107.7
C22 C21 H21A 108.9
C22 C21 H21B 108.9
C21 C22 H22A 106.6
C21 C22 H22B 106.6
C21 C22 H22C 112.3
C21 C22 H22D 112.3
C21 C22 C23 123.0(4)
C21 C22 C23A 97.0(4)
H22A C22 H22B 106.5
H22C C22 H22D 109.9
C23 C22 H22A 106.6
C23 C22 H22B 106.6
C23A C22 H22C 112.3
C23A C22 H22D 112.3
C22 C23 H23A 110.5
C22 C23 H23B 110.5
H23A C23 H23B 108.7
C24 C23 C22 106.1(6)
C24 C23 H23A 110.5
C24 C23 H23B 110.5
C23 C24 H24A 109.5
C23 C24 H24B 109.5
C23 C24 H24C 109.5
H24A C24 H24B 109.5
H24A C24 H24C 109.5
H24B C24 H24C 109.5
C22 C23A H23C 110.4
C22 C23A H23D 110.4
H23C C23A H23D 108.6
C24A C23A C22 106.5(8)
C24A C23A H23C 110.4
C24A C23A H23D 110.4
C23A C24A H24D 109.5
C23A C24A H24E 109.5
C23A C24A H24F 109.5
H24D C24A H24E 109.5
H24D C24A H24F 109.5
H24E C24A H24F 109.5

loop_
_geom_bond_atom_site_label_1
_geom_bond_atom_site_label_2
_geom_bond_distance
O1 C7 1.221(2)
O2 C9 1.223(2)
N1 C14 1.357(2)
N1 C17 1.455(3)
N1 C21 1.470(3)
C1 H1 0.9300
C1 C2 1.376(3)
C1 C6 1.393(3)
C2 H2 0.9300
C2 C3 1.384(3)
C3 H3 0.9300
C3 C4 1.377(3)
C4 H4 0.9300
C4 C5 1.380(3)
C5 C6 1.386(3)
C5 C9 1.487(3)
C6 C7 1.475(3)
C7 C8 1.485(3)
C8 C9 1.464(3)
C8 C10 1.362(3)
C10 H10 0.9300
C10 C11 1.422(3)
C11 C12 1.401(3)
C11 C16 1.406(3)
C12 H12 0.9300
C12 C13 1.360(3)
C13 H13 0.9300
C13 C14 1.407(3)
C14 C15 1.409(3)
C15 H15 0.9300
C15 C16 1.359(3)
C16 H16 0.9300
C17 H17A 0.9700
C17 H17B 0.9700
C17 C18 1.494(3)
C18 H18A 0.9700
C18 H18B 0.9700
C18 C19 1.538(3)
C19 H19A 0.9700
C19 H19B 0.9700
C19 C20 1.478(4)
C20 H20A 0.9600
C20 H20B 0.9600
C20 H20C 0.9600
C21 H21A 0.9700
C21 H21B 0.9700
C21 C22 1.494(4)
C22 H22A 0.9700
C22 H22B 0.9700
C22 H22C 0.9700
C22 H22D 0.9700
C22 C23 1.498(6)
C22 C23A 1.693(10)
C23 H23A 0.9700
C23 H23B 0.9700
C23 C24 1.475(12)
C24 H24A 0.9600
C24 H24B 0.9600
C24 H24C 0.9600
C23A H23C 0.9700
C23A H23D 0.9700
C23A C24A 1.500(16)
C24A H24D 0.9600
C24A H24E 0.9600
C24A H24F 0.9600
